data_7035903
loop_
_publ_author_name
'Yuan, Jian'
'Bourgeois, Cheryl J.'
'Rheingold, Arnold L.'
'Hughes, Russell P.'

_publ_section_title
;
 Synthesis, structure, and reactivity of iridium perfluorocarbene
 complexes: regio- and stereo-specific addition of HCl across a metal
 carbon double bond.
;
_journal_issue 45
_journal_name_full 'Dalton transactions (Cambridge, England : 2003)'
_journal_page_first 19528
_journal_page_last 19542
_journal_paper_doi 10.1039/c5dt02275d
_journal_volume 44
_journal_year 2015
_chemical_formula_moiety 'C15 H24 F4 Ir P'
_chemical_formula_sum 'C15 H24 F4 Ir P'
_chemical_formula_weight 503.51
_space_group_crystal_system triclinic
_space_group_IT_number 2
_space_group_name_Hall '-P 1'
_space_group_name_H-M_alt 'P -1'
_symmetry_space_group_name_Hall '-P 1'
_symmetry_space_group_name_H-M 'P -1'
_atom_sites_solution_hydrogens geom
_audit_creation_date 2015-06-02
_audit_creation_method
;
Olex2 1.2
(compiled 2015.01.26 svn.r3150 for OlexSys, GUI svn.r4998)
;
_audit_update_record
;
2015-06-13 deposited with the CCDC.
2015-07-20 downloaded from the CCDC.
;
_cell_angle_alpha 109.330(2)
_cell_angle_beta 100.572(2)
_cell_angle_gamma 90.329(2)
_cell_formula_units_Z 8
_cell_length_a 12.6958(17)
_cell_length_b 17.033(2)
_cell_length_c 17.415(2)
_cell_measurement_reflns_used 9330
_cell_measurement_temperature 100(2)
_cell_measurement_theta_max 0.000
_cell_measurement_theta_min 0.000
_cell_volume 3484.4(7)
_computing_cell_refinement 'SAINT v7.06A (Bruker, 2003)'
_computing_data_reduction 'SAINT v7.06A (Bruker, 2003)'
_computing_molecular_graphics 'Olex2 (Dolomanov et al., 2009)'
_computing_publication_material 'Olex2 (Dolomanov et al., 2009)'
_computing_structure_refinement 'XL (Sheldrick, 2008)'
_diffrn_ambient_temperature 100.15
_diffrn_measured_fraction_theta_full 0.988
_diffrn_measured_fraction_theta_max 0.938
_diffrn_measurement_device_type 'CCD area detector'
_diffrn_measurement_method 'phi and omega scans'
_diffrn_radiation_monochromator graphite
_diffrn_radiation_type MoK\a
_diffrn_radiation_wavelength 0.71073
_diffrn_reflns_av_R_equivalents 0.0583
_diffrn_reflns_av_unetI/netI 0.1042
_diffrn_reflns_laue_measured_fraction_full 0.988
_diffrn_reflns_laue_measured_fraction_max 0.938
_diffrn_reflns_limit_h_max 16
_diffrn_reflns_limit_h_min -15
_diffrn_reflns_limit_k_max 21
_diffrn_reflns_limit_k_min -22
_diffrn_reflns_limit_l_max 22
_diffrn_reflns_limit_l_min -22
_diffrn_reflns_number 29848
_diffrn_reflns_point_group_measured_fraction_full 0.988
_diffrn_reflns_point_group_measured_fraction_max 0.938
_diffrn_reflns_theta_full 25.242
_diffrn_reflns_theta_max 27.531
_diffrn_reflns_theta_min 1.264
_exptl_absorpt_coefficient_mu 7.784
_exptl_absorpt_correction_T_max 0.663
_exptl_absorpt_correction_T_min 0.577253
_exptl_absorpt_correction_type multi-scan
_exptl_absorpt_process_details
;
SADABS v.2.10 (Bruker,2003) was used for absorption correction.
R(int) was 0.1020 before and 0.0381 after correction.
The Ratio of minimum to maximum transmission is 0.5773.
The \l/2 correction factor is 0.0015.
;
_exptl_crystal_colour orange
_exptl_crystal_colour_primary orange
_exptl_crystal_density_diffrn 1.920
_exptl_crystal_description block
_exptl_crystal_F_000 1936
_exptl_crystal_size_max 0.1
_exptl_crystal_size_mid 0.08
_exptl_crystal_size_min 0.05
_refine_diff_density_max 2.343
_refine_diff_density_min -2.398
_refine_diff_density_rms 0.223
_refine_ls_extinction_method none
_refine_ls_goodness_of_fit_ref 0.952
_refine_ls_hydrogen_treatment constr
_refine_ls_matrix_type full
_refine_ls_number_parameters 789
_refine_ls_number_reflns 15068
_refine_ls_number_restraints 0
_refine_ls_restrained_S_all 0.952
_refine_ls_R_factor_all 0.0938
_refine_ls_R_factor_gt 0.0504
_refine_ls_shift/su_max 0.002
_refine_ls_shift/su_mean 0.000
_refine_ls_structure_factor_coef Fsqd
_refine_ls_weighting_details 'w=1/[\s^2^(Fo^2^)+(0.0503P)^2^] where P=(Fo^2^+2Fc^2^)/3'
_refine_ls_weighting_scheme calc
_refine_ls_wR_factor_gt 0.1012
_refine_ls_wR_factor_ref 0.1156
_reflns_Friedel_coverage 0.000
_reflns_number_gt 9897
_reflns_number_total 15068
_reflns_threshold_expression 'I > 2\s(I)'
_cod_data_source_file c5dt02275d2.cif
_cod_data_source_block rph330
_cod_depositor_comments 'Adding full bibliography for 7035903--7035909.cif.'
_cod_original_cell_volume 3484.2(8)
_cod_database_code 7035903
_shelx_space_group_comment
;
The symmetry employed for this shelxl refinement is uniquely defined
by the following loop, which should always be used as a source of
symmetry information in preference to the above space-group names.
They are only intended as comments.
;
_shelx_estimated_absorpt_t_max 0.697
_shelx_estimated_absorpt_t_min 0.510
_olex2_refinement_description
;
1. Fixed Uiso
 At 1.5 times of:
  All C(H,H,H) groups
2.a Idealised Me refined as rotating group:
 C6(H6A,H6B,H6C), C7(H7A,H7B,H7C), C8(H8A,H8B,H8C), C9(H9A,H9B,H9C), C10(H10A,
 H10B,H10C), C13(H13A,H13B,H13C), C14(H14A,H14B,H14C), C15(H15A,H15B,H15C),
 C21(H21A,H21B,H21C), C22(H22A,H22B,H22C), C23(H23A,H23B,H23C), C24(H24A,H24B,
 H24C), C25(H25A,H25B,H25C), C28(H28A,H28B,H28C), C29(H29A,H29B,H29C), C30(H30A,
 H30B,H30C), C36(H36A,H36B,H36C), C37(H37A,H37B,H37C), C38(H38A,H38B,H38C),
 C39(H39A,H39B,H39C), C40(H40A,H40B,H40C), C43(H43A,H43B,H43C), C44(H44A,H44B,
 H44C), C45(H45A,H45B,H45C), C51(H51A,H51B,H51C), C52(H52A,H52B,H52C), C53(H53A,
 H53B,H53C), C54(H54A,H54B,H54C), C55(H55A,H55B,H55C), C58(H58A,H58B,H58C),
 C59(H59A,H59B,H59C), C60(H60A,H60B,H60C)
;
_shelx_shelxl_version_number 2014/7
_olex2_submission_special_instructions 'No special instructions were received'

loop_
_space_group_symop_operation_xyz
'x, y, z'
'-x, -y, -z'

loop_
_atom_site_label
_atom_site_type_symbol
_atom_site_fract_x
_atom_site_fract_y
_atom_site_fract_z
_atom_site_U_iso_or_equiv
_atom_site_adp_type
_atom_site_occupancy
_atom_site_site_symmetry_order
_atom_site_calc_flag
_atom_site_refinement_flags_posn
Ir1 Ir 0.11803(3) 0.88393(2) 0.21642(2) 0.02377(10) Uani 1 1 d .
Ir2 Ir 0.66504(3) 1.06486(2) 0.26966(2) 0.02342(10) Uani 1 1 d .
Ir3 Ir 0.71459(3) 1.58903(2) 0.29518(2) 0.02430(10) Uani 1 1 d .
Ir4 Ir 1.25609(3) 1.37570(2) 0.21774(2) 0.02521(10) Uani 1 1 d .
P1 P 0.1589(2) 0.82672(19) 0.31667(17) 0.0329(6) Uani 1 1 d .
P2 P 0.5338(2) 0.97291(17) 0.17871(17) 0.0283(6) Uani 1 1 d .
P3 P 0.7850(2) 1.48952(17) 0.20122(17) 0.0321(6) Uani 1 1 d .
P4 P 1.3119(2) 1.41880(18) 0.12168(17) 0.0329(6) Uani 1 1 d .
F1 F 0.2648(5) 0.9920(4) 0.3682(4) 0.0468(17) Uani 1 1 d .
F2 F 0.2941(5) 1.0961(4) 0.2851(5) 0.066(2) Uani 1 1 d .
F3 F 0.1766(5) 1.1238(4) 0.3619(4) 0.059(2) Uani 1 1 d .
F4 F 0.1262(5) 1.0787(4) 0.2296(4) 0.0490(17) Uani 1 1 d .
F5 F 0.6331(5) 1.0655(4) 0.0974(4) 0.0453(16) Uani 1 1 d .
F6 F 0.8155(6) 1.2081(5) 0.2502(4) 0.067(2) Uani 1 1 d .
F7 F 0.8166(6) 1.1427(4) 0.1221(5) 0.060(2) Uani 1 1 d .
F8 F 0.6927(6) 1.2243(5) 0.1528(6) 0.072(2) Uani 1 1 d .
F9 F 0.6866(5) 1.6060(4) 0.1279(4) 0.0419(16) Uani 1 1 d .
F10 F 0.5344(5) 1.7165(4) 0.2677(4) 0.0437(16) Uani 1 1 d .
F11 F 0.6473(5) 1.7704(4) 0.2181(5) 0.066(2) Uani 1 1 d .
F12 F 0.5201(5) 1.6824(4) 0.1359(4) 0.0557(19) Uani 1 1 d .
F13 F 1.2188(5) 1.5520(4) 0.2342(4) 0.0446(16) Uani 1 1 d .
F14 F 1.2106(6) 1.4821(4) 0.3987(4) 0.0505(18) Uani 1 1 d .
F15 F 1.0902(5) 1.5477(4) 0.3433(4) 0.0528(19) Uani 1 1 d .
F16 F 1.2511(5) 1.6021(4) 0.3907(4) 0.0468(17) Uani 1 1 d .
C1 C 0.0529(7) 0.7672(5) 0.1031(6) 0.023(2) Uani 1 1 d .
C2 C -0.0348(7) 0.8138(6) 0.1304(6) 0.025(2) Uani 1 1 d .
C3 C -0.0221(7) 0.8955(6) 0.1228(6) 0.026(2) Uani 1 1 d .
C4 C 0.0730(7) 0.8985(6) 0.0913(6) 0.024(2) Uani 1 1 d .
C5 C 0.1198(8) 0.8198(6) 0.0809(5) 0.025(2) Uani 1 1 d .
C6 C 0.0669(9) 0.6774(6) 0.0899(7) 0.040(3) Uani 1 1 d .
H6A H 0.0489 0.6455 0.0303 0.060 Uiso 1 1 calc GR
H6B H 0.0192 0.6571 0.1187 0.060 Uiso 1 1 calc GR
H6C H 0.1416 0.6703 0.1118 0.060 Uiso 1 1 calc GR
C7 C -0.1328(8) 0.7824(7) 0.1530(7) 0.037(3) Uani 1 1 d .
H7A H -0.1842 0.7515 0.1022 0.055 Uiso 1 1 calc GR
H7B H -0.1666 0.8299 0.1863 0.055 Uiso 1 1 calc GR
H7C H -0.1111 0.7455 0.1850 0.055 Uiso 1 1 calc GR
C8 C -0.1018(8) 0.9596(6) 0.1356(6) 0.033(2) Uani 1 1 d .
H8A H -0.0653 1.0148 0.1498 0.049 Uiso 1 1 calc GR
H8B H -0.1368 0.9582 0.1809 0.049 Uiso 1 1 calc GR
H8C H -0.1559 0.9480 0.0845 0.049 Uiso 1 1 calc GR
C9 C 0.1101(7) 0.9639(6) 0.0623(6) 0.032(2) Uani 1 1 d .
H9A H 0.0633 1.0102 0.0740 0.047 Uiso 1 1 calc GR
H9B H 0.1077 0.9408 0.0024 0.047 Uiso 1 1 calc GR
H9C H 0.1840 0.9842 0.0912 0.047 Uiso 1 1 calc GR
C10 C 0.2152(7) 0.7922(6) 0.0420(6) 0.031(2) Uani 1 1 d .
H10A H 0.2566 0.7576 0.0700 0.047 Uiso 1 1 calc GR
H10B H 0.2607 0.8412 0.0475 0.047 Uiso 1 1 calc GR
H10C H 0.1909 0.7597 -0.0169 0.047 Uiso 1 1 calc GR
C11 C 0.1894(8) 0.9826(6) 0.2906(7) 0.036(3) Uani 1 1 d .
C12 C 0.1972(10) 1.0677(7) 0.2909(7) 0.049(3) Uani 1 1 d .
C13 C 0.0897(10) 0.7276(7) 0.2974(7) 0.051(3) Uani 1 1 d .
H13A H 0.1173 0.7064 0.3425 0.077 Uiso 1 1 calc GR
H13B H 0.1015 0.6880 0.2447 0.077 Uiso 1 1 calc GR
H13C H 0.0126 0.7344 0.2944 0.077 Uiso 1 1 calc GR
C14 C 0.1272(10) 0.8841(8) 0.4166(7) 0.053(4) Uani 1 1 d .
H14A H 0.0492 0.8872 0.4108 0.080 Uiso 1 1 calc GR
H14B H 0.1621 0.9406 0.4368 0.080 Uiso 1 1 calc GR
H14C H 0.1531 0.8555 0.4561 0.080 Uiso 1 1 calc GR
C15 C 0.2981(8) 0.8046(8) 0.3419(8) 0.049(3) Uani 1 1 d .
H15A H 0.3106 0.7931 0.3942 0.073 Uiso 1 1 calc GR
H15B H 0.3450 0.8529 0.3476 0.073 Uiso 1 1 calc GR
H15C H 0.3137 0.7558 0.2974 0.073 Uiso 1 1 calc GR
C16 C 0.6598(8) 1.0362(7) 0.3899(6) 0.034(3) Uani 1 1 d .
C17 C 0.6404(10) 1.1214(8) 0.4023(6) 0.045(3) Uani 1 1 d .
C18 C 0.7336(11) 1.1617(6) 0.3932(7) 0.044(3) Uani 1 1 d .
C19 C 0.8094(8) 1.1014(7) 0.3721(6) 0.029(2) Uani 1 1 d .
C20 C 0.7639(8) 1.0234(6) 0.3698(6) 0.027(2) Uani 1 1 d .
C21 C 0.5936(10) 0.9750(10) 0.4083(8) 0.070(4) Uani 1 1 d .
H21A H 0.5986 0.9189 0.3697 0.105 Uiso 1 1 calc GR
H21B H 0.5185 0.9892 0.4019 0.105 Uiso 1 1 calc GR
H21C H 0.6198 0.9766 0.4654 0.105 Uiso 1 1 calc GR
C22 C 0.5398(12) 1.1615(10) 0.4280(8) 0.086(6) Uani 1 1 d .
H22A H 0.5425 1.1699 0.4868 0.130 Uiso 1 1 calc GR
H22B H 0.4762 1.1249 0.3945 0.130 Uiso 1 1 calc GR
H22C H 0.5358 1.2154 0.4192 0.130 Uiso 1 1 calc GR
C23 C 0.7519(16) 1.2527(8) 0.4130(8) 0.101(7) Uani 1 1 d .
H23A H 0.7458 1.2817 0.4707 0.152 Uiso 1 1 calc GR
H23B H 0.6980 1.2714 0.3760 0.152 Uiso 1 1 calc GR
H23C H 0.8239 1.2654 0.4054 0.152 Uiso 1 1 calc GR
C24 C 0.9236(9) 1.1151(8) 0.3667(7) 0.054(4) Uani 1 1 d .
H24A H 0.9338 1.1687 0.3585 0.081 Uiso 1 1 calc GR
H24B H 0.9412 1.0700 0.3198 0.081 Uiso 1 1 calc GR
H24C H 0.9708 1.1157 0.4182 0.081 Uiso 1 1 calc GR
C25 C 0.8207(10) 0.9444(7) 0.3601(7) 0.049(3) Uani 1 1 d .
H25A H 0.8538 0.9428 0.4150 0.073 Uiso 1 1 calc GR
H25B H 0.8765 0.9428 0.3276 0.073 Uiso 1 1 calc GR
H25C H 0.7689 0.8961 0.3314 0.073 Uiso 1 1 calc GR
C26 C 0.6854(8) 1.1015(7) 0.1853(7) 0.034(3) Uani 1 1 d .
C27 C 0.7517(9) 1.1679(7) 0.1782(7) 0.041(3) Uani 1 1 d .
C28 C 0.4252(8) 1.0152(7) 0.1221(7) 0.041(3) Uani 1 1 d .
H28A H 0.3741 0.9695 0.0842 0.061 Uiso 1 1 calc GR
H28B H 0.4555 1.0443 0.0902 0.061 Uiso 1 1 calc GR
H28C H 0.3881 1.0544 0.1616 0.061 Uiso 1 1 calc GR
C29 C 0.4565(9) 0.9126(8) 0.2203(8) 0.054(3) Uani 1 1 d .
H29A H 0.4013 0.8760 0.1756 0.081 Uiso 1 1 calc GR
H29B H 0.4221 0.9505 0.2628 0.081 Uiso 1 1 calc GR
H29C H 0.5043 0.8788 0.2451 0.081 Uiso 1 1 calc GR
C30 C 0.5746(9) 0.8920(7) 0.0937(7) 0.043(3) Uani 1 1 d .
H30A H 0.6278 0.8597 0.1160 0.065 Uiso 1 1 calc GR
H30B H 0.6062 0.9177 0.0597 0.065 Uiso 1 1 calc GR
H30C H 0.5118 0.8550 0.0595 0.065 Uiso 1 1 calc GR
C31 C 0.6770(7) 1.5420(6) 0.3957(6) 0.027(2) Uani 1 1 d .
C32 C 0.7900(7) 1.5686(6) 0.4171(6) 0.027(2) Uani 1 1 d .
C33 C 0.8003(8) 1.6520(6) 0.4252(6) 0.030(2) Uani 1 1 d .
C34 C 0.6969(8) 1.6832(6) 0.4159(6) 0.030(2) Uani 1 1 d .
C35 C 0.6197(8) 1.6138(6) 0.3971(6) 0.025(2) Uani 1 1 d .
C36 C 0.6298(10) 1.4592(7) 0.3863(7) 0.044(3) Uani 1 1 d .
H36A H 0.6140 1.4598 0.4395 0.067 Uiso 1 1 calc GR
H36B H 0.6807 1.4170 0.3688 0.067 Uiso 1 1 calc GR
H36C H 0.5632 1.4458 0.3444 0.067 Uiso 1 1 calc GR
C37 C 0.8806(9) 1.5154(8) 0.4339(7) 0.047(3) Uani 1 1 d .
H37A H 0.9432 1.5300 0.4144 0.071 Uiso 1 1 calc GR
H37B H 0.8574 1.4564 0.4045 0.071 Uiso 1 1 calc GR
H37C H 0.8999 1.5254 0.4936 0.071 Uiso 1 1 calc GR
C38 C 0.9043(9) 1.7074(8) 0.4528(7) 0.052(3) Uani 1 1 d .
H38A H 0.9201 1.7322 0.5135 0.078 Uiso 1 1 calc GR
H38B H 0.8965 1.7518 0.4284 0.078 Uiso 1 1 calc GR
H38C H 0.9632 1.6739 0.4344 0.078 Uiso 1 1 calc GR
C39 C 0.6730(9) 1.7718(7) 0.4357(7) 0.043(3) Uani 1 1 d .
H39A H 0.6948 1.8008 0.4956 0.065 Uiso 1 1 calc GR
H39B H 0.5958 1.7754 0.4184 0.065 Uiso 1 1 calc GR
H39C H 0.7127 1.7978 0.4060 0.065 Uiso 1 1 calc GR
C40 C 0.5014(8) 1.6157(7) 0.3909(6) 0.035(3) Uani 1 1 d .
H40A H 0.4668 1.5605 0.3564 0.052 Uiso 1 1 calc GR
H40B H 0.4747 1.6572 0.3657 0.052 Uiso 1 1 calc GR
H40C H 0.4846 1.6305 0.4465 0.052 Uiso 1 1 calc GR
C41 C 0.6632(8) 1.6318(6) 0.2115(6) 0.033(2) Uani 1 1 d .
C42 C 0.5934(9) 1.6998(7) 0.2088(7) 0.039(3) Uani 1 1 d .
C43 C 0.8483(10) 1.4085(7) 0.2351(7) 0.050(3) Uani 1 1 d .
H43A H 0.8771 1.3697 0.1896 0.075 Uiso 1 1 calc GR
H43B H 0.7951 1.3783 0.2512 0.075 Uiso 1 1 calc GR
H43C H 0.9069 1.4337 0.2827 0.075 Uiso 1 1 calc GR
C44 C 0.6902(9) 1.4256(7) 0.1091(7) 0.051(3) Uani 1 1 d .
H44A H 0.7296 1.3888 0.0696 0.077 Uiso 1 1 calc GR
H44B H 0.6488 1.4618 0.0831 0.077 Uiso 1 1 calc GR
H44C H 0.6411 1.3918 0.1249 0.077 Uiso 1 1 calc GR
C45 C 0.8931(8) 1.5223(7) 0.1607(7) 0.043(3) Uani 1 1 d .
H45A H 0.9539 1.5480 0.2064 0.064 Uiso 1 1 calc GR
H45B H 0.8677 1.5628 0.1338 0.064 Uiso 1 1 calc GR
H45C H 0.9159 1.4736 0.1201 0.064 Uiso 1 1 calc GR
C46 C 1.2587(8) 1.2341(6) 0.1584(6) 0.030(2) Uani 1 1 d .
C47 C 1.1618(8) 1.2551(6) 0.1878(7) 0.031(2) Uani 1 1 d .
C48 C 1.1868(8) 1.2935(6) 0.2747(6) 0.030(2) Uani 1 1 d .
C49 C 1.2992(8) 1.2995(6) 0.3010(6) 0.031(2) Uani 1 1 d .
C50 C 1.3466(7) 1.2642(6) 0.2298(6) 0.024(2) Uani 1 1 d .
C51 C 1.2674(8) 1.1814(6) 0.0731(6) 0.034(3) Uani 1 1 d .
H51A H 1.2497 1.1228 0.0652 0.051 Uiso 1 1 calc GR
H51B H 1.3410 1.1880 0.0652 0.051 Uiso 1 1 calc GR
H51C H 1.2174 1.1987 0.0327 0.051 Uiso 1 1 calc GR
C52 C 1.0515(8) 1.2280(7) 0.1353(7) 0.036(3) Uani 1 1 d .
H52A H 1.0343 1.1693 0.1271 0.055 Uiso 1 1 calc GR
H52B H 1.0494 1.2349 0.0814 0.055 Uiso 1 1 calc GR
H52C H 0.9988 1.2623 0.1632 0.055 Uiso 1 1 calc GR
C53 C 1.1026(9) 1.3097(7) 0.3285(7) 0.044(3) Uani 1 1 d .
H53A H 1.0522 1.3477 0.3129 0.066 Uiso 1 1 calc GR
H53B H 1.1377 1.3350 0.3869 0.066 Uiso 1 1 calc GR
H53C H 1.0635 1.2569 0.3205 0.066 Uiso 1 1 calc GR
C54 C 1.3606(9) 1.3303(7) 0.3902(6) 0.039(3) Uani 1 1 d .
H54A H 1.3203 1.3718 0.4247 0.058 Uiso 1 1 calc GR
H54B H 1.4312 1.3557 0.3926 0.058 Uiso 1 1 calc GR
H54C H 1.3701 1.2832 0.4107 0.058 Uiso 1 1 calc GR
C55 C 1.4628(8) 1.2502(7) 0.2306(7) 0.037(3) Uani 1 1 d .
H55A H 1.5064 1.3018 0.2648 0.056 Uiso 1 1 calc GR
H55B H 1.4756 1.2338 0.1738 0.056 Uiso 1 1 calc GR
H55C H 1.4826 1.2059 0.2536 0.056 Uiso 1 1 calc GR
C56 C 1.2237(9) 1.4836(7) 0.2683(7) 0.043(3) Uani 1 1 d .
C57 C 1.1950(9) 1.5280(7) 0.3497(7) 0.044(3) Uani 1 1 d .
C58 C 1.4107(9) 1.5076(7) 0.1566(7) 0.046(3) Uani 1 1 d .
H58A H 1.4759 1.4953 0.1892 0.069 Uiso 1 1 calc GR
H58B H 1.3810 1.5570 0.1910 0.069 Uiso 1 1 calc GR
H58C H 1.4283 1.5183 0.1083 0.069 Uiso 1 1 calc GR
C59 C 1.2077(9) 1.4442(7) 0.0495(7) 0.044(3) Uani 1 1 d .
H59A H 1.2405 1.4688 0.0153 0.066 Uiso 1 1 calc GR
H59B H 1.1623 1.4841 0.0804 0.066 Uiso 1 1 calc GR
H59C H 1.1637 1.3933 0.0138 0.066 Uiso 1 1 calc GR
C60 C 1.3836(8) 1.3448(7) 0.0526(7) 0.039(3) Uani 1 1 d .
H60A H 1.3335 1.2985 0.0145 0.059 Uiso 1 1 calc GR
H60B H 1.4400 1.3234 0.0852 0.059 Uiso 1 1 calc GR
H60C H 1.4161 1.3726 0.0206 0.059 Uiso 1 1 calc GR

loop_
_atom_site_aniso_label
_atom_site_aniso_U_11
_atom_site_aniso_U_22
_atom_site_aniso_U_33
_atom_site_aniso_U_23
_atom_site_aniso_U_13
_atom_site_aniso_U_12
Ir1 0.0224(2) 0.0285(2) 0.0165(2) 0.00315(16) 0.00254(15) 0.00420(16)
Ir2 0.0232(2) 0.0303(2) 0.0179(2) 0.00843(16) 0.00582(15) 0.00738(16)
Ir3 0.0258(2) 0.0277(2) 0.0185(2) 0.00789(16) 0.00165(16) 0.00190(16)
Ir4 0.0263(2) 0.0259(2) 0.0192(2) 0.00338(16) 0.00195(16) 0.00499(16)
P1 0.0294(15) 0.0487(18) 0.0233(15) 0.0152(13) 0.0059(12) 0.0091(13)
P2 0.0240(14) 0.0337(15) 0.0250(15) 0.0079(12) 0.0029(11) 0.0061(11)
P3 0.0330(15) 0.0347(15) 0.0241(15) 0.0039(12) 0.0054(12) 0.0061(12)
P4 0.0330(16) 0.0373(16) 0.0266(15) 0.0115(13) -0.0001(12) -0.0008(12)
F1 0.043(4) 0.054(4) 0.032(4) 0.005(3) -0.003(3) 0.000(3)
F2 0.039(4) 0.050(4) 0.106(7) 0.022(4) 0.020(4) 0.002(3)
F3 0.052(4) 0.045(4) 0.053(5) -0.016(3) 0.006(4) 0.009(3)
F4 0.056(4) 0.046(4) 0.030(4) 0.005(3) -0.012(3) 0.004(3)
F5 0.048(4) 0.063(4) 0.025(3) 0.019(3) -0.002(3) -0.012(3)
F6 0.093(6) 0.064(5) 0.039(4) 0.027(4) -0.019(4) -0.034(4)
F7 0.062(5) 0.064(5) 0.081(6) 0.040(4) 0.048(4) 0.017(4)
F8 0.067(5) 0.071(5) 0.117(7) 0.067(5) 0.046(5) 0.033(4)
F9 0.046(4) 0.049(4) 0.027(3) 0.005(3) 0.010(3) 0.011(3)
F10 0.049(4) 0.056(4) 0.038(4) 0.022(3) 0.025(3) 0.025(3)
F11 0.042(4) 0.041(4) 0.122(7) 0.039(5) 0.016(4) 0.007(3)
F12 0.053(4) 0.072(5) 0.045(4) 0.028(4) -0.002(3) 0.021(4)
F13 0.069(5) 0.034(3) 0.032(4) 0.012(3) 0.011(3) 0.002(3)
F14 0.079(5) 0.052(4) 0.032(4) 0.019(3) 0.027(4) 0.029(4)
F15 0.028(3) 0.079(5) 0.040(4) 0.003(4) 0.013(3) 0.011(3)
F16 0.037(4) 0.042(4) 0.042(4) -0.012(3) 0.009(3) -0.003(3)
C1 0.030(5) 0.014(4) 0.021(5) 0.003(4) 0.003(4) 0.000(4)
C2 0.022(5) 0.031(5) 0.019(5) 0.003(4) 0.002(4) -0.003(4)
C3 0.022(5) 0.036(6) 0.020(5) 0.006(4) 0.006(4) 0.009(4)
C4 0.025(5) 0.027(5) 0.016(5) 0.005(4) -0.006(4) 0.004(4)
C5 0.031(5) 0.032(5) 0.008(5) -0.001(4) 0.007(4) 0.008(4)
C6 0.051(7) 0.029(6) 0.037(7) 0.004(5) 0.017(6) 0.005(5)
C7 0.032(6) 0.042(7) 0.032(6) 0.007(5) 0.006(5) 0.003(5)
C8 0.034(6) 0.043(6) 0.016(5) 0.006(5) 0.001(4) 0.008(5)
C9 0.021(5) 0.045(6) 0.023(5) 0.003(5) 0.004(4) 0.006(5)
C10 0.023(5) 0.035(6) 0.029(6) 0.004(5) 0.004(4) 0.004(4)
C11 0.038(6) 0.032(6) 0.033(6) 0.005(5) 0.010(5) 0.000(5)
C12 0.058(8) 0.044(7) 0.036(7) -0.002(6) 0.018(6) 0.006(6)
C13 0.066(9) 0.059(8) 0.037(7) 0.024(6) 0.018(6) 0.017(7)
C14 0.060(8) 0.085(10) 0.020(6) 0.018(6) 0.021(6) 0.029(7)
C15 0.024(6) 0.076(9) 0.048(8) 0.028(7) -0.001(5) 0.015(6)
C16 0.021(5) 0.064(8) 0.026(6) 0.028(6) 0.005(4) 0.003(5)
C17 0.057(8) 0.056(8) 0.016(6) 0.002(5) 0.011(5) 0.029(6)
C18 0.082(9) 0.023(6) 0.017(6) 0.003(5) -0.008(6) -0.003(6)
C19 0.026(5) 0.045(6) 0.016(5) 0.013(5) 0.001(4) -0.004(5)
C20 0.030(6) 0.034(6) 0.013(5) 0.006(4) -0.004(4) 0.014(5)
C21 0.050(9) 0.126(14) 0.045(8) 0.047(9) 0.001(7) -0.020(8)
C22 0.099(12) 0.138(15) 0.028(7) 0.027(9) 0.026(8) 0.077(11)
C23 0.22(2) 0.048(9) 0.025(8) 0.008(7) 0.001(10) 0.006(11)
C24 0.034(7) 0.090(10) 0.028(7) 0.011(7) 0.000(5) -0.029(6)
C25 0.068(9) 0.047(7) 0.029(7) 0.015(6) 0.002(6) 0.022(6)
C26 0.034(6) 0.039(6) 0.040(7) 0.026(5) 0.007(5) 0.013(5)
C27 0.034(6) 0.053(8) 0.033(7) 0.013(6) 0.005(5) 0.016(6)
C28 0.032(6) 0.047(7) 0.042(7) 0.017(6) 0.002(5) 0.004(5)
C29 0.042(7) 0.058(8) 0.064(9) 0.025(7) 0.009(6) -0.001(6)
C30 0.038(7) 0.051(7) 0.030(6) 0.007(6) -0.007(5) 0.010(5)
C31 0.025(5) 0.031(6) 0.033(6) 0.016(5) 0.012(4) -0.003(4)
C32 0.023(5) 0.037(6) 0.024(5) 0.016(5) 0.003(4) 0.009(4)
C33 0.026(5) 0.043(6) 0.013(5) 0.007(4) -0.010(4) -0.014(5)
C34 0.040(6) 0.029(5) 0.011(5) -0.003(4) 0.002(4) 0.003(5)
C35 0.032(6) 0.028(5) 0.016(5) 0.006(4) 0.008(4) 0.006(4)
C36 0.061(8) 0.038(7) 0.031(7) 0.004(5) 0.015(6) 0.002(6)
C37 0.037(7) 0.079(9) 0.033(7) 0.025(7) 0.014(5) 0.020(6)
C38 0.042(7) 0.076(9) 0.030(7) 0.013(6) 0.000(5) -0.027(6)
C39 0.056(8) 0.039(7) 0.030(6) 0.002(5) 0.012(6) -0.003(6)
C40 0.033(6) 0.055(7) 0.014(5) 0.007(5) 0.008(4) 0.015(5)
C41 0.041(6) 0.039(6) 0.021(6) 0.010(5) 0.009(5) 0.012(5)
C42 0.044(7) 0.038(6) 0.033(7) 0.014(5) 0.000(5) 0.002(5)
C43 0.079(9) 0.033(6) 0.031(7) 0.005(5) 0.006(6) 0.017(6)
C44 0.043(7) 0.039(7) 0.052(8) -0.008(6) 0.004(6) -0.001(6)
C45 0.038(7) 0.054(7) 0.028(6) 0.003(5) 0.008(5) 0.002(6)
C46 0.028(6) 0.026(5) 0.030(6) 0.003(4) 0.004(5) 0.008(4)
C47 0.027(6) 0.029(6) 0.034(6) 0.010(5) 0.000(5) -0.002(4)
C48 0.028(6) 0.037(6) 0.025(6) 0.010(5) 0.008(4) 0.006(5)
C49 0.028(6) 0.030(6) 0.021(5) -0.007(4) 0.003(4) 0.001(4)
C50 0.024(5) 0.030(5) 0.017(5) 0.007(4) 0.001(4) 0.004(4)
C51 0.034(6) 0.032(6) 0.025(6) 0.000(5) 0.001(5) 0.010(5)
C52 0.029(6) 0.045(7) 0.029(6) 0.007(5) 0.003(5) 0.004(5)
C53 0.039(7) 0.057(8) 0.042(7) 0.022(6) 0.014(6) 0.004(6)
C54 0.050(7) 0.049(7) 0.021(6) 0.015(5) 0.005(5) 0.003(6)
C55 0.035(6) 0.045(7) 0.030(6) 0.008(5) 0.007(5) 0.016(5)
C56 0.036(6) 0.044(7) 0.037(7) 0.000(6) 0.007(5) 0.013(5)
C57 0.031(6) 0.047(7) 0.040(7) -0.006(6) 0.010(5) 0.005(5)
C58 0.052(8) 0.050(7) 0.028(7) 0.006(6) 0.002(6) -0.007(6)
C59 0.048(7) 0.048(7) 0.030(7) 0.011(6) -0.001(5) 0.007(6)
C60 0.034(6) 0.048(7) 0.030(6) 0.006(5) 0.005(5) -0.005(5)

loop_
_atom_type_symbol
_atom_type_description
_atom_type_scat_dispersion_real
_atom_type_scat_dispersion_imag
_atom_type_scat_source
C C 0.0033 0.0016 'International Tables Vol C Tables 4.2.6.8 and 6.1.1.4'
H H 0.0000 0.0000 'International Tables Vol C Tables 4.2.6.8 and 6.1.1.4'
F F 0.0171 0.0103 'International Tables Vol C Tables 4.2.6.8 and 6.1.1.4'
P P 0.1023 0.0942 'International Tables Vol C Tables 4.2.6.8 and 6.1.1.4'
Ir Ir -1.4442 7.9887 'International Tables Vol C Tables 4.2.6.8 and 6.1.1.4'

loop_
_geom_angle_atom_site_label_1
_geom_angle_atom_site_label_2
_geom_angle_atom_site_label_3
_geom_angle
P1 Ir1 C1 100.8(2)
P1 Ir1 C2 107.0(3)
P1 Ir1 C5 125.6(3)
C2 Ir1 C1 36.4(3)
C3 Ir1 P1 140.4(3)
C3 Ir1 C1 61.8(3)
C3 Ir1 C2 37.5(3)
C3 Ir1 C4 37.0(3)
C3 Ir1 C5 61.8(3)
C4 Ir1 P1 161.9(2)
C4 Ir1 C1 61.6(3)
C4 Ir1 C2 61.9(3)
C4 Ir1 C5 37.3(3)
C5 Ir1 C1 36.3(3)
C5 Ir1 C2 61.0(3)
C11 Ir1 P1 88.3(4)
C11 Ir1 C1 166.4(4)
C11 Ir1 C2 149.5(4)
C11 Ir1 C3 116.6(4)
C11 Ir1 C4 108.3(4)
C11 Ir1 C5 130.2(4)
P2 Ir2 C16 101.0(3)
P2 Ir2 C17 116.9(3)
P2 Ir2 C20 116.9(3)
C17 Ir2 C16 36.2(4)
C18 Ir2 P2 153.1(4)
C18 Ir2 C16 60.8(4)
C18 Ir2 C17 36.7(4)
C18 Ir2 C20 61.3(4)
C19 Ir2 P2 153.3(3)
C19 Ir2 C16 61.2(3)
C19 Ir2 C17 61.5(4)
C19 Ir2 C18 36.9(4)
C19 Ir2 C20 37.1(3)
C20 Ir2 C16 36.3(3)
C20 Ir2 C17 60.9(4)
C26 Ir2 P2 88.4(4)
C26 Ir2 C16 170.6(4)
C26 Ir2 C17 137.7(5)
C26 Ir2 C18 110.2(5)
C26 Ir2 C19 110.4(4)
C26 Ir2 C20 138.9(4)
P3 Ir3 C31 110.8(3)
P3 Ir3 C32 102.0(3)
P3 Ir3 C35 144.7(3)
C31 Ir3 C32 36.8(3)
C33 Ir3 P3 123.2(3)
C33 Ir3 C31 61.3(4)
C33 Ir3 C32 35.6(3)
C33 Ir3 C34 37.2(4)
C33 Ir3 C35 61.8(4)
C34 Ir3 P3 160.3(3)
C34 Ir3 C31 61.9(4)
C34 Ir3 C32 60.7(4)
C34 Ir3 C35 37.4(3)
C35 Ir3 C31 36.7(3)
C35 Ir3 C32 60.8(3)
C41 Ir3 P3 87.6(3)
C41 Ir3 C31 147.4(4)
C41 Ir3 C32 166.4(4)
C41 Ir3 C33 130.9(4)
C41 Ir3 C34 108.1(4)
C41 Ir3 C35 115.8(4)
P4 Ir4 C46 100.6(3)
P4 Ir4 C50 109.4(3)
C47 Ir4 P4 123.7(3)
C47 Ir4 C46 36.6(3)
C47 Ir4 C49 61.5(4)
C47 Ir4 C50 61.9(3)
C48 Ir4 P4 160.2(3)
C48 Ir4 C46 61.2(4)
C48 Ir4 C47 36.9(4)
C48 Ir4 C49 36.7(3)
C48 Ir4 C50 61.6(3)
C49 Ir4 P4 143.6(3)
C49 Ir4 C46 61.4(3)
C49 Ir4 C50 36.9(3)
C50 Ir4 C46 37.2(3)
C56 Ir4 P4 88.1(4)
C56 Ir4 C46 167.1(4)
C56 Ir4 C47 130.5(5)
C56 Ir4 C48 108.7(5)
C56 Ir4 C49 116.1(4)
C56 Ir4 C50 147.6(4)
C13 P1 Ir1 116.1(4)
C13 P1 C14 99.6(6)
C13 P1 C15 101.7(6)
C14 P1 Ir1 116.7(4)
C14 P1 C15 103.8(6)
C15 P1 Ir1 116.4(4)
C28 P2 Ir2 117.1(4)
C29 P2 Ir2 116.9(4)
C29 P2 C28 100.5(5)
C29 P2 C30 101.9(6)
C30 P2 Ir2 116.7(4)
C30 P2 C28 101.0(5)
C43 P3 Ir3 116.8(4)
C43 P3 C44 99.9(6)
C43 P3 C45 99.6(6)
C44 P3 Ir3 116.0(4)
C45 P3 Ir3 117.4(4)
C45 P3 C44 104.4(5)
C58 P4 Ir4 118.6(4)
C59 P4 Ir4 116.0(4)
C59 P4 C58 103.7(6)
C59 P4 C60 102.0(5)
C60 P4 Ir4 115.6(4)
C60 P4 C58 98.1(5)
C2 C1 Ir1 70.5(5)
C2 C1 C6 127.4(9)
C5 C1 Ir1 69.8(5)
C5 C1 C2 107.4(8)
C5 C1 C6 124.8(9)
C6 C1 Ir1 130.4(7)
C1 C2 Ir1 73.1(5)
C1 C2 C3 108.1(8)
C1 C2 C7 127.5(9)
C3 C2 Ir1 70.0(5)
C3 C2 C7 124.0(9)
C7 C2 Ir1 128.3(7)
C2 C3 Ir1 72.4(5)
C2 C3 C8 125.4(9)
C4 C3 Ir1 71.8(5)
C4 C3 C2 107.8(8)
C4 C3 C8 126.4(9)
C8 C3 Ir1 127.2(7)
C3 C4 Ir1 71.3(6)
C3 C4 C5 107.5(9)
C3 C4 C9 127.2(8)
C5 C4 Ir1 71.6(5)
C5 C4 C9 124.8(9)
C9 C4 Ir1 129.2(7)
C1 C5 Ir1 73.9(5)
C1 C5 C4 109.2(8)
C1 C5 C10 124.3(8)
C4 C5 Ir1 71.1(5)
C4 C5 C10 126.0(9)
C10 C5 Ir1 127.7(7)
F1 C11 Ir1 126.1(7)
C12 C11 Ir1 134.3(9)
C12 C11 F1 99.5(9)
F2 C12 F3 103.8(10)
F2 C12 C11 116.1(10)
F3 C12 C11 112.4(10)
F4 C12 F2 106.4(10)
F4 C12 F3 105.5(9)
F4 C12 C11 111.9(10)
C17 C16 Ir2 70.3(6)
C17 C16 C20 107.6(9)
C17 C16 C21 126.6(11)
C20 C16 Ir2 70.1(5)
C20 C16 C21 125.1(11)
C21 C16 Ir2 132.8(8)
C16 C17 Ir2 73.5(6)
C16 C17 C22 124.3(12)
C18 C17 Ir2 70.8(6)
C18 C17 C16 108.2(9)
C18 C17 C22 127.3(12)
C22 C17 Ir2 125.4(8)
C17 C18 Ir2 72.5(6)
C17 C18 C23 125.0(13)
C19 C18 Ir2 71.0(6)
C19 C18 C17 108.3(9)
C19 C18 C23 126.3(13)
C23 C18 Ir2 128.1(8)
C18 C19 Ir2 72.2(6)
C18 C19 C20 107.8(9)
C18 C19 C24 128.2(11)
C20 C19 Ir2 72.8(5)
C20 C19 C24 123.2(10)
C24 C19 Ir2 128.3(7)
C16 C20 Ir2 73.6(5)
C16 C20 C19 108.1(8)
C16 C20 C25 125.1(10)
C19 C20 Ir2 70.1(5)
C19 C20 C25 126.3(10)
C25 C20 Ir2 128.4(7)
F5 C26 Ir2 126.7(7)
C27 C26 Ir2 135.7(9)
C27 C26 F5 97.6(8)
F6 C27 F7 106.1(9)
F6 C27 F8 108.4(10)
F6 C27 C26 110.5(10)
F7 C27 F8 103.3(9)
F7 C27 C26 115.2(10)
F8 C27 C26 112.9(9)
C32 C31 Ir3 72.6(5)
C32 C31 C36 126.5(9)
C35 C31 Ir3 70.9(5)
C35 C31 C32 106.9(8)
C35 C31 C36 126.1(9)
C36 C31 Ir3 128.2(7)
C31 C32 Ir3 70.6(5)
C31 C32 C37 125.3(9)
C33 C32 Ir3 69.1(5)
C33 C32 C31 108.4(8)
C33 C32 C37 126.1(9)
C37 C32 Ir3 129.5(7)
C32 C33 Ir3 75.3(6)
C32 C33 C34 109.6(8)
C32 C33 C38 126.6(10)
C34 C33 Ir3 71.8(5)
C34 C33 C38 123.2(10)
C38 C33 Ir3 126.3(7)
C33 C34 Ir3 71.0(5)
C33 C34 C35 106.9(8)
C33 C34 C39 126.5(9)
C35 C34 Ir3 72.0(5)
C35 C34 C39 125.9(9)
C39 C34 Ir3 129.8(7)
C31 C35 Ir3 72.5(5)
C31 C35 C34 108.0(8)
C31 C35 C40 123.7(9)
C34 C35 Ir3 70.6(5)
C34 C35 C40 127.8(9)
C40 C35 Ir3 128.8(7)
F9 C41 Ir3 127.5(7)
F9 C41 C42 100.4(8)
C42 C41 Ir3 132.0(8)
F10 C42 F12 104.8(9)
F10 C42 C41 111.6(9)
F11 C42 F10 107.4(9)
F11 C42 F12 105.4(9)
F11 C42 C41 113.2(9)
F12 C42 C41 113.9(9)
C47 C46 Ir4 69.2(5)
C47 C46 C50 107.2(9)
C47 C46 C51 126.1(9)
C50 C46 Ir4 70.8(5)
C50 C46 C51 126.3(9)
C51 C46 Ir4 131.2(8)
C46 C47 Ir4 74.2(6)
C46 C47 C52 124.3(9)
C48 C47 Ir4 71.4(6)
C48 C47 C46 108.8(9)
C48 C47 C52 126.3(9)
C52 C47 Ir4 127.7(7)
C47 C48 Ir4 71.7(6)
C47 C48 C49 108.6(8)
C47 C48 C53 123.1(9)
C49 C48 Ir4 72.6(6)
C49 C48 C53 127.4(9)
C53 C48 Ir4 130.0(7)
C48 C49 Ir4 70.7(6)
C48 C49 C50 108.5(8)
C48 C49 C54 126.4(9)
C50 C49 Ir4 72.6(6)
C50 C49 C54 124.8(9)
C54 C49 Ir4 127.0(7)
C46 C50 Ir4 72.0(5)
C46 C50 C55 126.5(9)
C49 C50 Ir4 70.5(6)
C49 C50 C46 106.8(8)
C49 C50 C55 126.1(9)
C55 C50 Ir4 128.9(7)
F13 C56 Ir4 127.1(8)
F13 C56 C57 99.4(9)
C57 C56 Ir4 133.5(10)
F14 C57 F15 107.2(9)
F14 C57 F16 107.7(9)
F14 C57 C56 110.9(10)
F15 C57 C56 113.2(10)
F16 C57 F15 103.8(8)
F16 C57 C56 113.6(10)

loop_
_geom_bond_atom_site_label_1
_geom_bond_atom_site_label_2
_geom_bond_distance
Ir1 P1 2.251(3)
Ir1 C1 2.306(9)
Ir1 C2 2.271(9)
Ir1 C3 2.239(9)
Ir1 C4 2.246(9)
Ir1 C5 2.253(8)
Ir1 C11 1.853(10)
Ir2 P2 2.258(3)
Ir2 C16 2.313(10)
Ir2 C17 2.271(10)
Ir2 C18 2.248(10)
Ir2 C19 2.232(9)
Ir2 C20 2.267(9)
Ir2 C26 1.832(10)
Ir3 P3 2.251(3)
Ir3 C31 2.273(9)
Ir3 C32 2.300(9)
Ir3 C33 2.222(9)
Ir3 C34 2.234(9)
Ir3 C35 2.253(9)
Ir3 C41 1.854(10)
Ir4 P4 2.254(3)
Ir4 C46 2.291(9)
Ir4 C47 2.227(10)
Ir4 C48 2.224(10)
Ir4 C49 2.248(11)
Ir4 C50 2.275(9)
Ir4 C56 1.841(11)
P1 C13 1.798(12)
P1 C14 1.811(10)
P1 C15 1.814(10)
P2 C28 1.837(10)
P2 C29 1.813(12)
P2 C30 1.816(11)
P3 C43 1.810(11)
P3 C44 1.825(11)
P3 C45 1.816(11)
P4 C58 1.822(11)
P4 C59 1.809(11)
P4 C60 1.810(11)
F1 C11 1.465(12)
F2 C12 1.352(13)
F3 C12 1.360(12)
F4 C12 1.331(14)
F5 C26 1.471(12)
F6 C27 1.323(13)
F7 C27 1.356(12)
F8 C27 1.359(12)
F9 C41 1.462(11)
F10 C42 1.337(12)
F11 C42 1.327(12)
F12 C42 1.371(12)
F13 C56 1.469(13)
F14 C57 1.327(14)
F15 C57 1.367(12)
F16 C57 1.347(12)
C1 C2 1.431(12)
C1 C5 1.420(13)
C1 C6 1.486(13)
C2 C3 1.452(13)
C2 C7 1.517(13)
C3 C4 1.423(13)
C3 C8 1.483(13)
C4 C5 1.439(13)
C4 C9 1.473(13)
C5 C10 1.498(12)
C11 C12 1.449(16)
C16 C17 1.424(15)
C16 C20 1.428(13)
C16 C21 1.486(15)
C17 C18 1.423(17)
C17 C22 1.522(16)
C18 C19 1.417(15)
C18 C23 1.479(16)
C19 C20 1.431(14)
C19 C24 1.493(14)
C20 C25 1.505(13)
C26 C27 1.458(15)
C31 C32 1.444(13)
C31 C35 1.424(13)
C31 C36 1.475(13)
C32 C33 1.383(13)
C32 C37 1.515(13)
C33 C34 1.421(14)
C33 C38 1.522(13)
C34 C35 1.440(13)
C34 C39 1.479(14)
C35 C40 1.487(13)
C41 C42 1.470(14)
C46 C47 1.421(13)
C46 C50 1.455(13)
C46 C51 1.484(13)
C47 C48 1.408(14)
C47 C52 1.501(13)
C48 C49 1.410(13)
C48 C53 1.515(14)
C49 C50 1.430(13)
C49 C54 1.518(13)
C50 C55 1.493(13)
C56 C57 1.482(15)
